data_4348654
loop_
_publ_author_name
'Miller, Deanna L.'
'Siedschlag, Randall B.'
'Clouston, Laura J.'
'Young, Jr, Victor G'
'Chen, Yu-Sheng'
'Bill, Eckhard'
'Gagliardi, Laura'
'Lu, Connie C.'

_publ_section_title
;
 Redox Pairs of Diiron and Iron-Cobalt Complexes with High-Spin Ground
 States.
;
_journal_issue 19
_journal_name_full 'Inorganic chemistry'
_journal_page_first 9725
_journal_page_last 9735
_journal_paper_doi 10.1021/acs.inorgchem.6b01487
_journal_volume 55
_journal_year 2016
_chemical_formula_moiety 'C39 H60 Co Fe N4 P3, C4 H8 O'
_chemical_formula_sum 'C43 H68 Co Fe N4 O P3'
_chemical_formula_weight 864.70
_chemical_name_common LFeCo
_space_group_crystal_system monoclinic
_space_group_IT_number 4
_space_group_name_Hall 'P 2yb'
_space_group_name_H-M_alt 'P 1 21 1'
_atom_sites_solution_hydrogens geom
_audit_creation_method SHELXL-2013
_cell_angle_alpha 90
_cell_angle_beta 101.343(2)
_cell_angle_gamma 90
_cell_formula_units_Z 2
_cell_length_a 11.837(2)
_cell_length_b 15.715(3)
_cell_length_c 11.986(2)
_cell_measurement_reflns_used 2925
_cell_measurement_temperature 173(2)
_cell_measurement_theta_max 27.3825
_cell_measurement_theta_min 2.164
_cell_volume 2186.1(7)
_computing_cell_refinement 'SAINT, Bruker'
_computing_data_collection 'APEX II, Bruker'
_computing_data_reduction 'SAINT, Bruker'
_computing_structure_refinement 'SHELXL-2013 (Sheldrick, 2013)'
_computing_structure_solution 'SHELXS-97 (Sheldrick, 2008)'
_diffrn_ambient_temperature 173(2)
_diffrn_measured_fraction_theta_full 0.999
_diffrn_measured_fraction_theta_max 0.988
_diffrn_measurement_device_type 'APEX II CCD'
_diffrn_measurement_method 'area detector, omega scans per phi'
_diffrn_radiation_type MoK\a
_diffrn_radiation_wavelength 0.71073
_diffrn_reflns_av_R_equivalents 0.0284
_diffrn_reflns_av_unetI/netI 0.0479
_diffrn_reflns_Laue_measured_fraction_full 0.999
_diffrn_reflns_Laue_measured_fraction_max 0.988
_diffrn_reflns_limit_h_max 15
_diffrn_reflns_limit_h_min -15
_diffrn_reflns_limit_k_max 20
_diffrn_reflns_limit_k_min -20
_diffrn_reflns_limit_l_max 15
_diffrn_reflns_limit_l_min -15
_diffrn_reflns_number 18111
_diffrn_reflns_point_group_measured_fraction_full 0.999
_diffrn_reflns_point_group_measured_fraction_max 0.988
_diffrn_reflns_theta_full 25.242
_diffrn_reflns_theta_max 27.481
_diffrn_reflns_theta_min 2.164
_diffrn_source 'normal-focus sealed tube'
_exptl_absorpt_coefficient_mu 0.858
_exptl_absorpt_correction_T_max 0.7456
_exptl_absorpt_correction_T_min 0.6265
_exptl_absorpt_correction_type multi-scan
_exptl_absorpt_process_details 'SADABs, R. Blessing, 1995'
_exptl_crystal_colour brown
_exptl_crystal_density_diffrn 1.314
_exptl_crystal_description block
_exptl_crystal_F_000 920
_exptl_crystal_size_max 0.25
_exptl_crystal_size_mid 0.2
_exptl_crystal_size_min 0.2
_refine_diff_density_max 1.807
_refine_diff_density_min -0.568
_refine_diff_density_rms 0.086
_refine_ls_abs_structure_details
;
 Refined as an inversion twin.
;
_refine_ls_abs_structure_Flack 0.46(2)
_refine_ls_extinction_method none
_refine_ls_goodness_of_fit_ref 1.034
_refine_ls_hydrogen_treatment constr
_refine_ls_matrix_type full
_refine_ls_number_parameters 491
_refine_ls_number_reflns 9688
_refine_ls_number_restraints 5
_refine_ls_restrained_S_all 1.034
_refine_ls_R_factor_all 0.0660
_refine_ls_R_factor_gt 0.0515
_refine_ls_shift/su_max 0.001
_refine_ls_shift/su_mean 0.000
_refine_ls_structure_factor_coef Fsqd
_refine_ls_weighting_details
;
 w=1/[\s^2^(Fo^2^)+(0.0918P)^2^]
 where P=(Fo^2^+2Fc^2^)/3
;
_refine_ls_weighting_scheme calc
_refine_ls_wR_factor_gt 0.1284
_refine_ls_wR_factor_ref 0.1406
_reflns_Friedel_coverage 0.930
_reflns_Friedel_fraction_full 1.000
_reflns_Friedel_fraction_max 0.989
_reflns_number_gt 7996
_reflns_number_total 9688
_reflns_threshold_expression 'I > 2\s(I)'
_cod_data_source_file ic6b01487_si_001.cif
_cod_data_source_block 12184zz_Compound_4
_cod_original_cell_volume 2186.2(8)
_cod_original_sg_symbol_H-M 'P 21'
_cod_database_code 4348654
_shelx_space_group_comment
;
The symmetry employed for this shelxl refinement is uniquely defined
by the following loop, which should always be used as a source of
symmetry information in preference to the above space-group names.
They are only intended as comments.
;
_shelxl_version_number 2013-2

loop_
_space_group_symop_operation_xyz
'x, y, z'
'-x, y+1/2, -z'

loop_
_atom_site_label
_atom_site_type_symbol
_atom_site_fract_x
_atom_site_fract_y
_atom_site_fract_z
_atom_site_U_iso_or_equiv
_atom_site_adp_type
_atom_site_occupancy
_atom_site_site_symmetry_order
_atom_site_calc_flag
_atom_site_refinement_flags_posn
_atom_site_refinement_flags_adp
Co1 Co 0.69244(5) 0.99692(5) 0.80209(5) 0.02547(17) Uani 1 1 d . .
Fe1 Fe 0.50067(5) 0.99814(6) 0.79737(5) 0.02383(16) Uani 1 1 d . .
P1 P 0.64961(11) 0.99464(15) 0.60704(11) 0.0351(3) Uani 1 1 d . .
P2 P 0.70318(13) 1.12821(10) 0.88889(13) 0.0287(3) Uani 1 1 d . .
P3 P 0.70717(13) 0.87382(10) 0.90982(14) 0.0298(3) Uani 1 1 d . .
N1 N 0.4423(4) 0.9540(3) 0.6424(4) 0.0311(10) Uani 1 1 d . .
N2 N 0.4763(4) 1.1214(3) 0.8190(4) 0.0287(9) Uani 1 1 d . .
N3 N 0.4969(4) 0.9227(3) 0.9280(4) 0.0286(9) Uani 1 1 d . .
N4 N 0.3106(3) 0.9974(4) 0.7956(3) 0.0241(7) Uani 1 1 d . .
C1 C 0.2674(5) 0.9322(4) 0.7101(5) 0.0286(11) Uani 1 1 d . .
C2 C 0.1662(5) 0.8901(4) 0.7090(5) 0.0341(14) Uani 1 1 d . .
H2A H 0.1214 0.9033 0.7643 0.041 Uiso 1 1 calc R U
C3 C 0.1278(6) 0.8277(4) 0.6270(6) 0.0433(15) Uani 1 1 d . .
H3A H 0.0573 0.7986 0.6260 0.052 Uiso 1 1 calc R U
C4 C 0.1934(5) 0.8096(4) 0.5486(6) 0.0444(15) Uani 1 1 d . .
H4A H 0.1680 0.7672 0.4929 0.053 Uiso 1 1 calc R U
C5 C 0.2964(5) 0.8515(4) 0.5480(5) 0.0397(14) Uani 1 1 d . .
H5A H 0.3391 0.8385 0.4909 0.048 Uiso 1 1 calc R U
C6 C 0.3382(5) 0.9130(4) 0.6307(5) 0.0316(12) Uani 1 1 d . .
C7 C 0.5141(5) 0.9356(4) 0.5594(5) 0.0352(13) Uani 1 1 d . .
H7A H 0.4755 0.9545 0.4825 0.042 Uiso 1 1 calc R U
H7B H 0.5294 0.8737 0.5568 0.042 Uiso 1 1 calc R U
C8 C 0.6290(7) 1.0856(6) 0.3967(6) 0.064(2) Uani 1 1 d . .
H8A H 0.6148 1.1412 0.3597 0.096 Uiso 1 1 calc R U
H8B H 0.5696 1.0453 0.3609 0.096 Uiso 1 1 calc R U
H8C H 0.7050 1.0647 0.3885 0.096 Uiso 1 1 calc R U
C9 C 0.6255(6) 1.0942(5) 0.5223(5) 0.0423(15) Uani 1 1 d . .
H9A H 0.6891 1.1340 0.5557 0.051 Uiso 1 1 calc R U
C10 C 0.5127(6) 1.1369(5) 0.5355(5) 0.0436(15) Uani 1 1 d . .
H10A H 0.5080 1.1936 0.5008 0.065 Uiso 1 1 calc R U
H10B H 0.5105 1.1422 0.6165 0.065 Uiso 1 1 calc R U
H10C H 0.4475 1.1023 0.4977 0.065 Uiso 1 1 calc R U
C11 C 0.7801(7) 0.8482(6) 0.5862(7) 0.059(2) Uani 1 1 d . .
H11A H 0.8359 0.8209 0.5472 0.088 Uiso 1 1 calc R U
H11B H 0.7074 0.8166 0.5703 0.088 Uiso 1 1 calc R U
H11C H 0.8105 0.8487 0.6683 0.088 Uiso 1 1 calc R U
C12 C 0.7592(6) 0.9394(5) 0.5436(6) 0.0509(18) Uani 1 1 d . .
H12A H 0.7327 0.9383 0.4591 0.061 Uiso 1 1 calc R U
C13 C 0.8711(6) 0.9880(7) 0.5715(8) 0.071(3) Uani 1 1 d . .
H13A H 0.9311 0.9566 0.5429 0.107 Uiso 1 1 calc R U
H13B H 0.8939 0.9946 0.6542 0.107 Uiso 1 1 calc R U
H13C H 0.8611 1.0442 0.5356 0.107 Uiso 1 1 calc R U
C14 C 0.2767(5) 1.0843(4) 0.7613(5) 0.0271(11) Uani 1 1 d . .
C15 C 0.1643(6) 1.1067(4) 0.7142(5) 0.0349(15) Uani 1 1 d . .
H15A H 0.1066 1.0638 0.7016 0.042 Uiso 1 1 calc R U
C16 C 0.1341(5) 1.1899(4) 0.6850(6) 0.0405(15) Uani 1 1 d . .
H16A H 0.0568 1.2041 0.6518 0.049 Uiso 1 1 calc R U
C17 C 0.2186(6) 1.2522(4) 0.7050(5) 0.0393(14) Uani 1 1 d . .
H17A H 0.1981 1.3097 0.6866 0.047 Uiso 1 1 calc R U
C18 C 0.3319(5) 1.2325(4) 0.7510(5) 0.0335(12) Uani 1 1 d . .
H18A H 0.3879 1.2766 0.7642 0.040 Uiso 1 1 calc R U
C19 C 0.3658(5) 1.1479(4) 0.7785(4) 0.0282(11) Uani 1 1 d . .
C20 C 0.5660(5) 1.1854(4) 0.8379(5) 0.0310(12) Uani 1 1 d . .
H20A H 0.5518 1.2271 0.8956 0.037 Uiso 1 1 calc R U
H20B H 0.5685 1.2161 0.7664 0.037 Uiso 1 1 calc R U
C21 C 0.6103(6) 1.0980(4) 1.0822(5) 0.0404(14) Uani 1 1 d . .
H21A H 0.6256 1.0899 1.1649 0.061 Uiso 1 1 calc R U
H21B H 0.5907 1.0432 1.0444 0.061 Uiso 1 1 calc R U
H21C H 0.5459 1.1376 1.0602 0.061 Uiso 1 1 calc R U
C22 C 0.7180(5) 1.1344(4) 1.0465(4) 0.0339(12) Uani 1 1 d . .
H22A H 0.7842 1.0971 1.0807 0.041 Uiso 1 1 calc R U
C23 C 0.7433(6) 1.2234(4) 1.0975(6) 0.0455(16) Uani 1 1 d . .
H23A H 0.7402 1.2220 1.1786 0.068 Uiso 1 1 calc R U
H23B H 0.6858 1.2636 1.0581 0.068 Uiso 1 1 calc R U
H23C H 0.8203 1.2415 1.0885 0.068 Uiso 1 1 calc R U
C24 C 0.9351(6) 1.1566(5) 0.9143(7) 0.0498(19) Uani 1 1 d . .
H24A H 0.9987 1.1917 0.8989 0.075 Uiso 1 1 calc R U
H24B H 0.9374 1.1007 0.8786 0.075 Uiso 1 1 calc R U
H24C H 0.9426 1.1496 0.9967 0.075 Uiso 1 1 calc R U
C25 C 0.8206(5) 1.2001(4) 0.8656(5) 0.0402(14) Uani 1 1 d . .
H25A H 0.8158 1.2540 0.9088 0.048 Uiso 1 1 calc R U
C26 C 0.8141(6) 1.2223(5) 0.7405(6) 0.0530(18) Uani 1 1 d . .
H26A H 0.8707 1.2668 0.7344 0.079 Uiso 1 1 calc R U
H26B H 0.7366 1.2430 0.7076 0.079 Uiso 1 1 calc R U
H26C H 0.8309 1.1715 0.6992 0.079 Uiso 1 1 calc R U
C27 C 0.3040(5) 0.9761(3) 0.9121(5) 0.0306(12) Uani 1 1 d . .
C28 C 0.2089(4) 0.9938(5) 0.9588(4) 0.0323(10) Uani 1 1 d . .
H28A H 0.1443 1.0214 0.9136 0.039 Uiso 1 1 calc R U
C29 C 0.2055(5) 0.9727(4) 1.0689(5) 0.0379(14) Uani 1 1 d . .
H29A H 0.1397 0.9857 1.1001 0.045 Uiso 1 1 calc R U
C30 C 0.3000(5) 0.9318(4) 1.1346(5) 0.0357(13) Uani 1 1 d . .
H30A H 0.2976 0.9158 1.2105 0.043 Uiso 1 1 calc R U
C31 C 0.3975(5) 0.9142(4) 1.0909(5) 0.0326(12) Uani 1 1 d . .
H31A H 0.4615 0.8872 1.1379 0.039 Uiso 1 1 calc R U
C32 C 0.4033(4) 0.9355(3) 0.9780(4) 0.0260(10) Uani 1 1 d . .
C33 C 0.5955(5) 0.8788(4) 0.9962(5) 0.0324(12) Uani 1 1 d . .
H33A H 0.5733 0.8207 1.0157 0.039 Uiso 1 1 calc R U
H33B H 0.6241 0.9103 1.0677 0.039 Uiso 1 1 calc R U
C34 C 0.5596(6) 0.7608(4) 0.7707(5) 0.0433(15) Uani 1 1 d . .
H34A H 0.5513 0.7075 0.7274 0.065 Uiso 1 1 calc R U
H34B H 0.5448 0.8090 0.7181 0.065 Uiso 1 1 calc R U
H34C H 0.5043 0.7617 0.8218 0.065 Uiso 1 1 calc R U
C35 C 0.6832(5) 0.7672(4) 0.8415(5) 0.0360(13) Uani 1 1 d . .
H35A H 0.7371 0.7623 0.7872 0.043 Uiso 1 1 calc R U
C36 C 0.7075(6) 0.6923(4) 0.9230(6) 0.0434(15) Uani 1 1 d . .
H36A H 0.6847 0.6393 0.8816 0.065 Uiso 1 1 calc R U
H36B H 0.6634 0.6990 0.9837 0.065 Uiso 1 1 calc R U
H36C H 0.7899 0.6904 0.9564 0.065 Uiso 1 1 calc R U
C37 C 0.8769(6) 0.9303(5) 1.0932(7) 0.0525(17) Uani 1 1 d . .
H37A H 0.9451 0.9155 1.1506 0.079 Uiso 1 1 calc R U
H37B H 0.8121 0.9418 1.1308 0.079 Uiso 1 1 calc R U
H37C H 0.8932 0.9811 1.0516 0.079 Uiso 1 1 calc R U
C38 C 0.8466(5) 0.8569(4) 1.0109(5) 0.0376(13) Uani 1 1 d . .
H38A H 0.8403 0.8040 1.0556 0.045 Uiso 1 1 calc R U
C39 C 0.9400(6) 0.8435(5) 0.9412(8) 0.055(2) Uani 1 1 d . .
H39A H 1.0145 0.8353 0.9926 0.082 Uiso 1 1 calc R U
H39B H 0.9439 0.8936 0.8933 0.082 Uiso 1 1 calc R U
H39C H 0.9215 0.7931 0.8929 0.082 Uiso 1 1 calc R U
O1 O 0.983(2) 0.5219(19) 0.6638(17) 0.318(15) Uani 1 1 d D .
C40 C 0.880(2) 0.5197(17) 0.6043(14) 0.192(12) Uani 1 1 d D .
H40A H 0.8423 0.4660 0.6200 0.230 Uiso 1 1 calc R U
H40B H 0.8832 0.5207 0.5224 0.230 Uiso 1 1 calc R U
C41 C 0.8100(14) 0.5928(19) 0.631(2) 0.196(12) Uani 1 1 d D .
H41A H 0.7466 0.5745 0.6680 0.236 Uiso 1 1 calc R U
H41B H 0.7783 0.6266 0.5618 0.236 Uiso 1 1 calc R U
C42 C 0.906(2) 0.6430(12) 0.7147(15) 0.168(9) Uani 1 1 d D .
H42A H 0.9057 0.7046 0.6973 0.201 Uiso 1 1 calc R U
H42B H 0.9012 0.6343 0.7954 0.201 Uiso 1 1 calc R U
C43 C 1.005(2) 0.5993(14) 0.685(4) 0.29(2) Uani 1 1 d D .
H43A H 1.0255 0.6268 0.6170 0.353 Uiso 1 1 calc R U
H43B H 1.0721 0.6042 0.7484 0.353 Uiso 1 1 calc R U

loop_
_atom_site_aniso_label
_atom_site_aniso_U_11
_atom_site_aniso_U_22
_atom_site_aniso_U_33
_atom_site_aniso_U_23
_atom_site_aniso_U_13
_atom_site_aniso_U_12
Co1 0.0197(3) 0.0270(3) 0.0303(3) 0.0017(4) 0.0063(2) 0.0012(4)
Fe1 0.0185(3) 0.0258(3) 0.0276(3) -0.0006(4) 0.0055(2) 0.0005(4)
P1 0.0247(6) 0.0505(8) 0.0312(6) 0.0053(9) 0.0083(5) 0.0051(9)
P2 0.0220(8) 0.0313(8) 0.0331(7) -0.0041(6) 0.0064(6) -0.0017(6)
P3 0.0220(8) 0.0263(7) 0.0419(8) 0.0039(6) 0.0080(6) 0.0017(6)
N1 0.025(2) 0.043(3) 0.024(2) -0.0052(19) 0.0033(18) 0.000(2)
N2 0.025(2) 0.027(2) 0.034(2) -0.0021(19) 0.0057(18) -0.0006(18)
N3 0.025(2) 0.031(2) 0.030(2) 0.0045(19) 0.0062(17) 0.0021(19)
N4 0.0174(16) 0.0247(18) 0.0305(18) -0.004(2) 0.0052(13) -0.001(3)
C1 0.024(3) 0.028(3) 0.032(3) -0.002(2) 0.003(2) 0.004(2)
C2 0.023(3) 0.037(4) 0.041(3) -0.002(3) 0.004(3) -0.001(3)
C3 0.032(3) 0.040(3) 0.055(4) -0.004(3) -0.001(3) -0.008(3)
C4 0.037(4) 0.041(4) 0.051(4) -0.012(3) 0.000(3) -0.002(3)
C5 0.034(3) 0.043(3) 0.041(3) -0.013(3) 0.002(2) 0.001(3)
C6 0.026(3) 0.036(3) 0.030(3) -0.002(2) -0.001(2) 0.005(2)
C7 0.028(3) 0.046(3) 0.031(3) -0.001(2) 0.005(2) 0.003(3)
C8 0.065(5) 0.092(6) 0.039(4) 0.022(4) 0.019(3) 0.028(5)
C9 0.040(4) 0.059(4) 0.028(3) 0.009(3) 0.008(2) 0.003(3)
C10 0.050(4) 0.046(4) 0.036(3) 0.006(3) 0.012(3) 0.010(3)
C11 0.048(4) 0.075(5) 0.056(4) 0.003(4) 0.019(3) 0.025(4)
C12 0.043(4) 0.076(5) 0.038(3) 0.011(3) 0.020(3) 0.018(4)
C13 0.037(3) 0.089(7) 0.095(6) 0.031(6) 0.029(4) 0.024(5)
C14 0.023(3) 0.031(3) 0.027(3) 0.000(2) 0.004(2) 0.004(2)
C15 0.024(3) 0.036(4) 0.045(4) 0.005(3) 0.006(3) 0.000(3)
C16 0.026(3) 0.046(4) 0.048(4) 0.009(3) 0.004(3) 0.011(3)
C17 0.042(4) 0.032(3) 0.044(3) 0.003(3) 0.010(3) 0.012(3)
C18 0.033(3) 0.031(3) 0.037(3) 0.001(2) 0.010(2) 0.003(2)
C19 0.030(3) 0.032(3) 0.024(2) 0.000(2) 0.008(2) 0.007(2)
C20 0.028(3) 0.030(3) 0.035(3) -0.001(2) 0.008(2) 0.001(2)
C21 0.050(4) 0.044(3) 0.029(3) -0.003(2) 0.013(3) -0.005(3)
C22 0.039(3) 0.034(3) 0.028(3) 0.000(2) 0.006(2) 0.005(3)
C23 0.054(4) 0.042(4) 0.039(3) -0.012(3) 0.008(3) -0.009(3)
C24 0.020(3) 0.067(5) 0.061(4) -0.005(4) 0.004(3) -0.007(3)
C25 0.031(3) 0.046(4) 0.045(3) -0.007(3) 0.009(2) -0.011(3)
C26 0.041(4) 0.070(5) 0.051(4) 0.000(3) 0.016(3) -0.013(3)
C27 0.027(3) 0.030(3) 0.034(3) -0.002(2) 0.006(2) -0.001(2)
C28 0.021(2) 0.033(3) 0.044(3) -0.003(3) 0.0085(19) -0.003(3)
C29 0.033(3) 0.037(3) 0.049(3) -0.007(2) 0.020(3) -0.003(2)
C30 0.044(3) 0.034(3) 0.034(3) -0.001(2) 0.020(2) -0.006(3)
C31 0.033(3) 0.031(3) 0.036(3) 0.003(2) 0.012(2) -0.002(2)
C32 0.024(3) 0.025(3) 0.030(3) -0.003(2) 0.008(2) -0.001(2)
C33 0.029(3) 0.031(3) 0.037(3) 0.005(2) 0.006(2) 0.002(2)
C34 0.047(4) 0.038(3) 0.042(3) -0.002(3) 0.002(3) -0.002(3)
C35 0.037(3) 0.029(3) 0.044(3) 0.000(2) 0.014(3) 0.003(2)
C36 0.042(4) 0.028(3) 0.058(4) 0.001(3) 0.004(3) 0.004(3)
C37 0.036(4) 0.046(4) 0.071(5) -0.006(4) -0.001(3) -0.001(3)
C38 0.024(3) 0.034(3) 0.052(4) 0.004(3) 0.002(2) 0.004(2)
C39 0.025(4) 0.049(4) 0.090(6) -0.001(4) 0.012(4) 0.007(3)
O1 0.35(3) 0.40(4) 0.161(14) 0.00(2) -0.043(16) 0.12(3)
C40 0.22(2) 0.27(3) 0.080(9) -0.058(13) 0.036(11) -0.16(2)
C41 0.093(12) 0.33(3) 0.18(2) 0.08(2) 0.049(13) 0.085(17)
C42 0.26(3) 0.135(15) 0.123(12) -0.066(11) 0.079(15) -0.070(16)
C43 0.20(3) 0.078(13) 0.61(7) 0.04(2) 0.10(4) 0.001(16)

loop_
_atom_type_symbol
_atom_type_description
_atom_type_scat_dispersion_real
_atom_type_scat_dispersion_imag
_atom_type_scat_source
C C 0.0033 0.0016 'International Tables Vol C Tables 4.2.6.8 and 6.1.1.4'
H H 0.0000 0.0000 'International Tables Vol C Tables 4.2.6.8 and 6.1.1.4'
N N 0.0061 0.0033 'International Tables Vol C Tables 4.2.6.8 and 6.1.1.4'
P P 0.1023 0.0942 'International Tables Vol C Tables 4.2.6.8 and 6.1.1.4'
Fe Fe 0.3463 0.8444 'International Tables Vol C Tables 4.2.6.8 and 6.1.1.4'
Co Co 0.3494 0.9721 'International Tables Vol C Tables 4.2.6.8 and 6.1.1.4'
O O 0.0106 0.0060 'International Tables Vol C Tables 4.2.6.8 and 6.1.1.4'

loop_
_geom_angle_atom_site_label_1
_geom_angle_atom_site_label_2
_geom_angle_atom_site_label_3
_geom_angle
Fe1 Co1 P1 87.42(4)
Fe1 Co1 P2 88.26(5)
P1 Co1 P2 117.14(8)
Fe1 Co1 P3 89.20(5)
P1 Co1 P3 122.22(8)
P2 Co1 P3 120.38(6)
N3 Fe1 N1 118.5(2)
N3 Fe1 N2 117.2(2)
N1 Fe1 N2 115.6(2)
N3 Fe1 N4 79.96(18)
N1 Fe1 N4 79.90(17)
N2 Fe1 N4 80.5(2)
N3 Fe1 Co1 98.88(13)
N1 Fe1 Co1 100.64(14)
N2 Fe1 Co1 100.15(14)
N4 Fe1 Co1 178.84(13)
C7 P1 C12 105.9(3)
C7 P1 C9 102.9(3)
C12 P1 C9 102.5(3)
C7 P1 Co1 109.17(19)
C12 P1 Co1 113.3(2)
C9 P1 Co1 121.6(2)
C20 P2 C25 106.8(3)
C20 P2 C22 102.1(3)
C25 P2 C22 101.3(3)
C20 P2 Co1 108.60(19)
C25 P2 Co1 117.0(2)
C22 P2 Co1 119.4(2)
C33 P3 C35 102.8(3)
C33 P3 C38 106.5(3)
C35 P3 C38 101.3(3)
C33 P3 Co1 107.21(19)
C35 P3 Co1 121.3(2)
C38 P3 Co1 116.2(2)
C6 N1 C7 117.9(5)
C6 N1 Fe1 113.7(4)
C7 N1 Fe1 124.6(3)
C19 N2 C20 117.6(4)
C19 N2 Fe1 113.9(4)
C20 N2 Fe1 125.3(4)
C32 N3 C33 116.6(4)
C32 N3 Fe1 113.9(3)
C33 N3 Fe1 126.1(4)
C27 N4 C14 115.0(4)
C27 N4 C1 115.6(5)
C14 N4 C1 114.7(4)
C27 N4 Fe1 103.6(3)
C14 N4 Fe1 102.6(3)
C1 N4 Fe1 102.8(3)
C2 C1 C6 121.5(5)
C2 C1 N4 122.0(5)
C6 C1 N4 116.5(5)
C1 C2 C3 120.6(6)
C1 C2 H2A 119.7
C3 C2 H2A 119.7
C4 C3 C2 118.7(6)
C4 C3 H3A 120.6
C2 C3 H3A 120.6
C3 C4 C5 121.7(6)
C3 C4 H4A 119.1
C5 C4 H4A 119.1
C4 C5 C6 120.7(6)
C4 C5 H5A 119.6
C6 C5 H5A 119.6
N1 C6 C5 125.5(5)
N1 C6 C1 117.9(5)
C5 C6 C1 116.7(5)
N1 C7 P1 106.0(4)
N1 C7 H7A 110.5
P1 C7 H7A 110.5
N1 C7 H7B 110.5
P1 C7 H7B 110.5
H7A C7 H7B 108.7
C9 C8 H8A 109.5
C9 C8 H8B 109.5
H8A C8 H8B 109.5
C9 C8 H8C 109.5
H8A C8 H8C 109.5
H8B C8 H8C 109.5
C8 C9 C10 109.6(5)
C8 C9 P1 115.9(5)
C10 C9 P1 110.9(4)
C8 C9 H9A 106.7
C10 C9 H9A 106.7
P1 C9 H9A 106.7
C9 C10 H10A 109.5
C9 C10 H10B 109.5
H10A C10 H10B 109.5
C9 C10 H10C 109.5
H10A C10 H10C 109.5
H10B C10 H10C 109.5
C12 C11 H11A 109.5
C12 C11 H11B 109.5
H11A C11 H11B 109.5
C12 C11 H11C 109.5
H11A C11 H11C 109.5
H11B C11 H11C 109.5
C13 C12 C11 108.9(6)
C13 C12 P1 109.2(6)
C11 C12 P1 112.7(5)
C13 C12 H12A 108.7
C11 C12 H12A 108.7
P1 C12 H12A 108.7
C12 C13 H13A 109.5
C12 C13 H13B 109.5
H13A C13 H13B 109.5
C12 C13 H13C 109.5
H13A C13 H13C 109.5
H13B C13 H13C 109.5
C15 C14 C19 120.0(5)
C15 C14 N4 122.8(5)
C19 C14 N4 117.2(4)
C16 C15 C14 121.6(6)
C16 C15 H15A 119.2
C14 C15 H15A 119.2
C15 C16 C17 118.9(6)
C15 C16 H16A 120.6
C17 C16 H16A 120.6
C18 C17 C16 121.4(6)
C18 C17 H17A 119.3
C16 C17 H17A 119.3
C17 C18 C19 120.9(6)
C17 C18 H18A 119.5
C19 C18 H18A 119.5
N2 C19 C18 125.4(5)
N2 C19 C14 117.5(5)
C18 C19 C14 117.1(5)
N2 C20 P2 106.4(4)
N2 C20 H20A 110.4
P2 C20 H20A 110.4
N2 C20 H20B 110.4
P2 C20 H20B 110.4
H20A C20 H20B 108.6
C22 C21 H21A 109.5
C22 C21 H21B 109.5
H21A C21 H21B 109.5
C22 C21 H21C 109.5
H21A C21 H21C 109.5
H21B C21 H21C 109.5
C23 C22 C21 109.7(5)
C23 C22 P2 115.1(4)
C21 C22 P2 110.2(4)
C23 C22 H22A 107.1
C21 C22 H22A 107.1
P2 C22 H22A 107.1
C22 C23 H23A 109.5
C22 C23 H23B 109.5
H23A C23 H23B 109.5
C22 C23 H23C 109.5
H23A C23 H23C 109.5
H23B C23 H23C 109.5
C25 C24 H24A 109.5
C25 C24 H24B 109.5
H24A C24 H24B 109.5
C25 C24 H24C 109.5
H24A C24 H24C 109.5
H24B C24 H24C 109.5
C24 C25 C26 110.3(6)
C24 C25 P2 107.8(5)
C26 C25 P2 113.1(4)
C24 C25 H25A 108.5
C26 C25 H25A 108.5
P2 C25 H25A 108.5
C25 C26 H26A 109.5
C25 C26 H26B 109.5
H26A C26 H26B 109.5
C25 C26 H26C 109.5
H26A C26 H26C 109.5
H26B C26 H26C 109.5
C28 C27 C32 120.8(5)
C28 C27 N4 123.1(5)
C32 C27 N4 116.1(5)
C29 C28 C27 121.5(5)
C29 C28 H28A 119.2
C27 C28 H28A 119.2
C28 C29 C30 119.0(5)
C28 C29 H29A 120.5
C30 C29 H29A 120.5
C31 C30 C29 121.0(5)
C31 C30 H30A 119.5
C29 C30 H30A 119.5
C30 C31 C32 121.1(5)
C30 C31 H31A 119.5
C32 C31 H31A 119.5
N3 C32 C31 125.5(5)
N3 C32 C27 118.0(5)
C31 C32 C27 116.5(5)
N3 C33 P3 106.8(4)
N3 C33 H33A 110.4
P3 C33 H33A 110.4
N3 C33 H33B 110.4
P3 C33 H33B 110.4
H33A C33 H33B 108.6
C35 C34 H34A 109.5
C35 C34 H34B 109.5
H34A C34 H34B 109.5
C35 C34 H34C 109.5
H34A C34 H34C 109.5
H34B C34 H34C 109.5
C36 C35 C34 109.9(5)
C36 C35 P3 114.9(4)
C34 C35 P3 110.3(4)
C36 C35 H35A 107.1
C34 C35 H35A 107.1
P3 C35 H35A 107.1
C35 C36 H36A 109.5
C35 C36 H36B 109.5
H36A C36 H36B 109.5
C35 C36 H36C 109.5
H36A C36 H36C 109.5
H36B C36 H36C 109.5
C38 C37 H37A 109.5
C38 C37 H37B 109.5
H37A C37 H37B 109.5
C38 C37 H37C 109.5
H37A C37 H37C 109.5
H37B C37 H37C 109.5
C37 C38 C39 111.0(6)
C37 C38 P3 112.4(4)
C39 C38 P3 107.9(5)
C37 C38 H38A 108.5
C39 C38 H38A 108.5
P3 C38 H38A 108.5
C38 C39 H39A 109.5
C38 C39 H39B 109.5
H39A C39 H39B 109.5
C38 C39 H39C 109.5
H39A C39 H39C 109.5
H39B C39 H39C 109.5
C43 O1 C40 106(3)
O1 C40 C41 111.6(19)
O1 C40 C43 36.6(16)
C41 C40 C43 78.9(11)
O1 C40 H40A 109.3
C41 C40 H40A 109.3
C43 C40 H40A 138.5
O1 C40 H40B 109.3
C41 C40 H40B 109.3
C43 C40 H40B 107.0
H40A C40 H40B 108.0
C40 C41 C42 99.2(11)
C40 C41 H41A 111.9
C42 C41 H41A 111.9
C40 C41 H41B 111.9
C42 C41 H41B 111.9
H41A C41 H41B 109.6
C43 C42 C41 96.9(15)
C43 C42 H42A 112.4
C41 C42 H42A 112.4
C43 C42 H42B 112.4
C41 C42 H42B 112.4
H42A C42 H42B 109.9
O1 C43 C42 111(2)
O1 C43 C40 37.5(16)
C42 C43 C40 82.0(13)
O1 C43 H43A 109.5
C42 C43 H43A 109.5
C40 C43 H43A 98.8
O1 C43 H43B 109.5
C42 C43 H43B 109.5
C40 C43 H43B 144.4
H43A C43 H43B 108.0

loop_
_geom_bond_atom_site_label_1
_geom_bond_atom_site_label_2
_geom_bond_distance
Co1 Fe1 2.2597(9)
Co1 P1 2.2929(15)
Co1 P2 2.3030(19)
Co1 P3 2.3134(18)
Fe1 N3 1.971(5)
Fe1 N1 1.975(4)
Fe1 N2 1.982(5)
Fe1 N4 2.245(4)
P1 C7 1.844(6)
P1 C12 1.845(7)
P1 C9 1.856(7)
P2 C20 1.851(6)
P2 C25 1.855(6)
P2 C22 1.865(5)
P3 C33 1.834(6)
P3 C35 1.862(6)
P3 C38 1.864(6)
N1 C6 1.374(7)
N1 C7 1.460(7)
N2 C19 1.369(7)
N2 C20 1.448(7)
N3 C32 1.375(7)
N3 C33 1.460(7)
N4 C27 1.453(7)
N4 C14 1.459(8)
N4 C1 1.468(7)
C1 C2 1.367(8)
C1 C6 1.418(8)
C2 C3 1.399(9)
C2 H2A 0.9500
C3 C4 1.362(10)
C3 H3A 0.9500
C4 C5 1.387(9)
C4 H4A 0.9500
C5 C6 1.403(8)
C5 H5A 0.9500
C7 H7A 0.9900
C7 H7B 0.9900
C8 C9 1.520(9)
C8 H8A 0.9800
C8 H8B 0.9800
C8 H8C 0.9800
C9 C10 1.530(9)
C9 H9A 1.0000
C10 H10A 0.9800
C10 H10B 0.9800
C10 H10C 0.9800
C11 C12 1.524(11)
C11 H11A 0.9800
C11 H11B 0.9800
C11 H11C 0.9800
C12 C13 1.509(11)
C12 H12A 1.0000
C13 H13A 0.9800
C13 H13B 0.9800
C13 H13C 0.9800
C14 C15 1.385(8)
C14 C19 1.438(8)
C15 C16 1.383(9)
C15 H15A 0.9500
C16 C17 1.387(10)
C16 H16A 0.9500
C17 C18 1.382(8)
C17 H17A 0.9500
C18 C19 1.408(8)
C18 H18A 0.9500
C20 H20A 0.9900
C20 H20B 0.9900
C21 C22 1.533(9)
C21 H21A 0.9800
C21 H21B 0.9800
C21 H21C 0.9800
C22 C23 1.532(9)
C22 H22A 1.0000
C23 H23A 0.9800
C23 H23B 0.9800
C23 H23C 0.9800
C24 C25 1.527(10)
C24 H24A 0.9800
C24 H24B 0.9800
C24 H24C 0.9800
C25 C26 1.527(10)
C25 H25A 1.0000
C26 H26A 0.9800
C26 H26B 0.9800
C26 H26C 0.9800
C27 C28 1.381(7)
C27 C32 1.431(7)
C28 C29 1.369(8)
C28 H28A 0.9500
C29 C30 1.391(9)
C29 H29A 0.9500
C30 C31 1.386(8)
C30 H30A 0.9500
C31 C32 1.409(8)
C31 H31A 0.9500
C33 H33A 0.9900
C33 H33B 0.9900
C34 C35 1.543(8)
C34 H34A 0.9800
C34 H34B 0.9800
C34 H34C 0.9800
C35 C36 1.521(9)
C35 H35A 1.0000
C36 H36A 0.9800
C36 H36B 0.9800
C36 H36C 0.9800
C37 C38 1.515(10)
C37 H37A 0.9800
C37 H37B 0.9800
C37 H37C 0.9800
C38 C39 1.525(10)
C38 H38A 1.0000
C39 H39A 0.9800
C39 H39B 0.9800
C39 H39C 0.9800
O1 C43 1.26(2)
O1 C40 1.29(2)
C40 C41 1.49(2)
C40 C43 2.03(3)
C40 H40A 0.9900
C40 H40B 0.9900
C41 C42 1.58(3)
C41 H41A 0.9900
C41 H41B 0.9900
C42 C43 1.46(3)
C42 H42A 0.9900
C42 H42B 0.9900
C43 H43A 0.9900
C43 H43B 0.9900

loop_
_geom_torsion_atom_site_label_1
_geom_torsion_atom_site_label_2
_geom_torsion_atom_site_label_3
_geom_torsion_atom_site_label_4
_geom_torsion
C27 N4 C1 C2 44.7(7)
C14 N4 C1 C2 -92.7(6)
Fe1 N4 C1 C2 156.8(5)
C27 N4 C1 C6 -133.3(5)
C14 N4 C1 C6 89.3(5)
Fe1 N4 C1 C6 -21.2(5)
C6 C1 C2 C3 -1.6(9)
N4 C1 C2 C3 -179.5(6)
C1 C2 C3 C4 0.2(10)
C2 C3 C4 C5 -0.3(10)
C3 C4 C5 C6 1.7(10)
C7 N1 C6 C5 2.8(8)
Fe1 N1 C6 C5 -156.3(5)
C7 N1 C6 C1 -178.8(5)
Fe1 N1 C6 C1 22.1(6)
C4 C5 C6 N1 175.5(6)
C4 C5 C6 C1 -2.9(9)
C2 C1 C6 N1 -175.7(5)
N4 C1 C6 N1 2.4(7)
C2 C1 C6 C5 2.9(8)
N4 C1 C6 C5 -179.1(5)
C6 N1 C7 P1 -175.8(4)
Fe1 N1 C7 P1 -19.2(6)
C12 P1 C7 N1 156.9(4)
C9 P1 C7 N1 -95.9(4)
Co1 P1 C7 N1 34.6(4)
C7 P1 C9 C8 -72.9(6)
C12 P1 C9 C8 36.9(7)
Co1 P1 C9 C8 164.6(5)
C7 P1 C9 C10 52.8(5)
C12 P1 C9 C10 162.7(5)
Co1 P1 C9 C10 -69.7(5)
C7 P1 C12 C13 175.8(5)
C9 P1 C12 C13 68.2(5)
Co1 P1 C12 C13 -64.6(5)
C7 P1 C12 C11 -63.1(6)
C9 P1 C12 C11 -170.7(6)
Co1 P1 C12 C11 56.5(6)
C27 N4 C14 C15 -89.4(6)
C1 N4 C14 C15 48.2(7)
Fe1 N4 C14 C15 158.8(5)
C27 N4 C14 C19 90.5(5)
C1 N4 C14 C19 -131.9(5)
Fe1 N4 C14 C19 -21.3(5)
C19 C14 C15 C16 -1.5(9)
N4 C14 C15 C16 178.4(6)
C14 C15 C16 C17 -0.8(10)
C15 C16 C17 C18 1.4(10)
C16 C17 C18 C19 0.4(9)
C20 N2 C19 C18 1.6(8)
Fe1 N2 C19 C18 -159.6(4)
C20 N2 C19 C14 -179.2(5)
Fe1 N2 C19 C14 19.7(6)
C17 C18 C19 N2 176.6(5)
C17 C18 C19 C14 -2.7(8)
C15 C14 C19 N2 -176.2(5)
N4 C14 C19 N2 3.9(7)
C15 C14 C19 C18 3.2(8)
N4 C14 C19 C18 -176.7(5)
C19 N2 C20 P2 -178.8(4)
Fe1 N2 C20 P2 -20.0(5)
C25 P2 C20 N2 160.6(4)
C22 P2 C20 N2 -93.4(4)
Co1 P2 C20 N2 33.6(4)
C20 P2 C22 C23 -69.5(5)
C25 P2 C22 C23 40.7(5)
Co1 P2 C22 C23 170.8(4)
C20 P2 C22 C21 55.3(5)
C25 P2 C22 C21 165.5(4)
Co1 P2 C22 C21 -64.4(5)
C20 P2 C25 C24 176.3(4)
C22 P2 C25 C24 69.8(5)
Co1 P2 C25 C24 -61.8(5)
C20 P2 C25 C26 -61.5(6)
C22 P2 C25 C26 -168.0(5)
Co1 P2 C25 C26 60.4(6)
C14 N4 C27 C28 48.1(7)
C1 N4 C27 C28 -89.2(7)
Fe1 N4 C27 C28 159.2(5)
C14 N4 C27 C32 -131.3(5)
C1 N4 C27 C32 91.4(5)
Fe1 N4 C27 C32 -20.2(5)
C32 C27 C28 C29 -0.7(9)
N4 C27 C28 C29 179.9(6)
C27 C28 C29 C30 -0.5(10)
C28 C29 C30 C31 1.4(9)
C29 C30 C31 C32 -1.3(9)
C33 N3 C32 C31 3.9(8)
Fe1 N3 C32 C31 -156.7(5)
C33 N3 C32 C27 -178.2(5)
Fe1 N3 C32 C27 21.3(6)
C30 C31 C32 N3 178.2(5)
C30 C31 C32 C27 0.1(8)
C28 C27 C32 N3 -177.4(5)
N4 C27 C32 N3 2.1(7)
C28 C27 C32 C31 0.8(8)
N4 C27 C32 C31 -179.7(5)
C32 N3 C33 P3 -178.4(4)
Fe1 N3 C33 P3 -20.6(6)
C35 P3 C33 N3 -94.8(4)
C38 P3 C33 N3 159.0(4)
Co1 P3 C33 N3 34.0(4)
C33 P3 C35 C36 -66.2(5)
C38 P3 C35 C36 43.8(5)
Co1 P3 C35 C36 174.3(4)
C33 P3 C35 C34 58.7(5)
C38 P3 C35 C34 168.8(5)
Co1 P3 C35 C34 -60.8(5)
C33 P3 C38 C37 -62.9(6)
C35 P3 C38 C37 -170.1(5)
Co1 P3 C38 C37 56.4(6)
C33 P3 C38 C39 174.4(5)
C35 P3 C38 C39 67.2(5)
Co1 P3 C38 C39 -66.3(5)
C43 O1 C40 C41 -28(4)
O1 C40 C41 C42 5(3)
C43 C40 C41 C42 -11.7(18)
C40 C41 C42 C43 16(2)
C40 O1 C43 C42 42(4)
C41 C42 C43 O1 -36(4)
C41 C42 C43 C40 -11.7(18)
